data_2213977
loop_
_publ_author_name
'Zhang, Shi-Guo'
'Shi, Jing-Min'

_publ_section_title
;
 Di-\m-acetato-bis[triaquabis(thiocyanato-\k<i>N</i>)(pyridine
 <i>N</i>-oxide-\k<i>O</i>)neodymium(III)]
;
_journal_coeditor_code SJ2319
_journal_issue 6
_journal_name_full 'Acta Crystallographica Section E'
_journal_page_first m1763
_journal_page_last m1763
_journal_paper_doi 10.1107/S1600536807025457
_journal_volume 63
_journal_year 2007
_chemical_formula_iupac '[Nd2 (C2 H3 O2)2 (N C S)4 (C5 H5 N O)2 (H2 O)6]'
_chemical_formula_moiety 'C18 H28 N6 Nd2 O12 S4'
_chemical_formula_sum 'C18 H28 N6 Nd2 O12 S4'
_chemical_formula_weight 937.18
_chemical_name_systematic
;
Di-\m-acetato-bis[triaquabis(thiocyanato-\kN)(pyridine
N-oxide-\kO)neodymium(III)]
;
_space_group_IT_number 14
_symmetry_cell_setting monoclinic
_symmetry_space_group_name_Hall '-P 2yn'
_symmetry_space_group_name_H-M 'P 1 21/n 1'
_atom_sites_solution_hydrogens geom
_atom_sites_solution_primary direct
_atom_sites_solution_secondary difmap
_audit_creation_method SHELXL97
_cell_angle_alpha 90.00
_cell_angle_beta 102.813(2)
_cell_angle_gamma 90.00
_cell_formula_units_Z 2
_cell_length_a 9.1588(15)
_cell_length_b 16.185(3)
_cell_length_c 11.3892(18)
_cell_measurement_reflns_used 3146
_cell_measurement_temperature 298(2)
_cell_measurement_theta_max 26.813
_cell_measurement_theta_min 2.224
_cell_volume 1646.2(5)
_computing_cell_refinement 'SAINT (Bruker, 1997)'
_computing_data_collection 'SMART (Bruker, 1997)'
_computing_data_reduction SAINT
_computing_molecular_graphics SHELXTL
_computing_publication_material SHELXTL
_computing_structure_refinement SHELXTL
_computing_structure_solution 'SHELXTL  (Bruker, 2001)'
_diffrn_ambient_temperature 298(2)
_diffrn_measured_fraction_theta_full 0.999
_diffrn_measured_fraction_theta_max 0.999
_diffrn_measurement_device_type 'Bruker SMART APEX CCD area-detector'
_diffrn_measurement_method '\f and \w'
_diffrn_radiation_monochromator graphite
_diffrn_radiation_source 'fine-focus sealed tube'
_diffrn_radiation_type MoK\a
_diffrn_radiation_wavelength 0.71073
_diffrn_reflns_av_R_equivalents 0.0294
_diffrn_reflns_av_sigmaI/netI 0.0383
_diffrn_reflns_limit_h_max 10
_diffrn_reflns_limit_h_min -10
_diffrn_reflns_limit_k_max 17
_diffrn_reflns_limit_k_min -19
_diffrn_reflns_limit_l_max 13
_diffrn_reflns_limit_l_min -13
_diffrn_reflns_number 6827
_diffrn_reflns_theta_full 25.03
_diffrn_reflns_theta_max 25.03
_diffrn_reflns_theta_min 2.22
_diffrn_standards_number 0
_exptl_absorpt_coefficient_mu 3.433
_exptl_absorpt_correction_T_max 0.8205
_exptl_absorpt_correction_T_min 0.2494
_exptl_absorpt_correction_type multi-scan
_exptl_absorpt_process_details '(SADABS; Sheldrick, 1996)'
_exptl_crystal_colour colourless
_exptl_crystal_density_diffrn 1.891
_exptl_crystal_density_method 'not measured'
_exptl_crystal_description prism
_exptl_crystal_F_000 916
_exptl_crystal_size_max 0.56
_exptl_crystal_size_mid 0.07
_exptl_crystal_size_min 0.06
_refine_diff_density_max 1.392
_refine_diff_density_min -0.950
_refine_ls_extinction_method none
_refine_ls_goodness_of_fit_ref 1.017
_refine_ls_hydrogen_treatment constr
_refine_ls_matrix_type full
_refine_ls_number_parameters 191
_refine_ls_number_reflns 2900
_refine_ls_number_restraints 9
_refine_ls_restrained_S_all 1.017
_refine_ls_R_factor_all 0.0365
_refine_ls_R_factor_gt 0.0307
_refine_ls_shift/su_max 0.001
_refine_ls_shift/su_mean 0.000
_refine_ls_structure_factor_coef Fsqd
_refine_ls_weighting_details 'calc w = 1/[\s^2^(Fo^2^)+(0.0303P)^2^+1.869P] where P=(Fo^2^+2Fc^2^)/3'
_refine_ls_weighting_scheme calc
_refine_ls_wR_factor_gt 0.0678
_refine_ls_wR_factor_ref 0.0705
_reflns_number_gt 2545
_reflns_number_total 2900
_reflns_threshold_expression I>2\s(I)
_cod_data_source_file sj2319.cif
_cod_data_source_block I
_cod_original_cell_volume 1646.3(5)
_cod_original_sg_symbol_H-M 'P 21/n '
_cod_database_code 2213977
_cod_database_fobs_code 2213977

loop_
_symmetry_equiv_pos_as_xyz
'x, y, z'
'-x+1/2, y+1/2, -z+1/2'
'-x, -y, -z'
'x-1/2, -y-1/2, z-1/2'

loop_
_atom_site_type_symbol
_atom_site_label
_atom_site_fract_x
_atom_site_fract_y
_atom_site_fract_z
_atom_site_U_iso_or_equiv
_atom_site_adp_type
_atom_site_calc_flag
_atom_site_refinement_flags
_atom_site_occupancy
Nd Nd1 0.81351(3) 0.914089(14) 0.50289(2) 0.02859(10) Uani d . 1
S S2 0.9773(2) 0.60651(9) 0.60836(14) 0.0636(5) Uani d . 1
S S1 0.4319(2) 0.85963(10) 0.77853(17) 0.0731(5) Uani d . 1
C C6 0.8144(5) 1.0972(3) 0.5558(4) 0.0324(11) Uani d . 1
O O3 0.9353(3) 1.07210(19) 0.5326(3) 0.0367(8) Uani d . 1
N N1 0.9405(4) 0.9164(2) 0.8172(3) 0.0355(9) Uani d . 1
O O6 0.5523(4) 0.9109(2) 0.3919(3) 0.0516(10) Uani d D 1
H H9 0.4761 0.9210 0.4205 0.077 Uiso d RD 1
H H8 0.5265 0.9077 0.3156 0.077 Uiso d RD 1
O O1 0.9538(4) 0.9411(2) 0.7079(3) 0.0465(9) Uani d . 1
O O2 0.7084(3) 1.0477(2) 0.5525(3) 0.0384(8) Uani d . 1
O O5 0.7805(5) 0.8141(2) 0.3268(3) 0.0626(11) Uani d D 1
H H10 0.7260 0.8323 0.2620 0.094 Uiso d RD 1
H H11 0.8307 0.7728 0.3133 0.094 Uiso d RD 1
N N3 0.6407(5) 0.8676(3) 0.6364(4) 0.0471(11) Uani d . 1
N N2 0.9058(6) 0.7726(3) 0.5737(5) 0.0645(14) Uani d . 1
C C9 0.9357(6) 0.7034(4) 0.5892(4) 0.0447(13) Uani d . 1
C C2 1.0314(6) 0.8571(3) 0.8735(5) 0.0514(14) Uani d . 1
H H2 1.0996 0.8315 0.8358 0.062 Uiso calc R 1
C C7 0.7971(7) 1.1846(4) 0.5870(7) 0.076(2) Uani d . 1
H H7A 0.6963 1.1942 0.5948 0.114 Uiso calc R 1
H H7B 0.8186 1.2194 0.5246 0.114 Uiso calc R 1
H H7C 0.8653 1.1972 0.6618 0.114 Uiso calc R 1
C C1 1.0225(7) 0.8348(4) 0.9877(6) 0.0655(18) Uani d . 1
H H1 1.0855 0.7939 1.0281 0.079 Uiso calc R 1
O O4 0.7882(4) 0.9858(2) 0.3048(3) 0.0408(8) Uani d D 1
H H7 0.7158 1.0170 0.2940 0.061 Uiso d RD 1
H H6 0.8692 1.0094 0.2993 0.061 Uiso d RD 1
C C3 0.8400(6) 0.9531(3) 0.8683(5) 0.0438(12) Uani d . 1
H H3 0.7771 0.9936 0.8268 0.053 Uiso calc R 1
C C4 0.8298(7) 0.9311(4) 0.9810(5) 0.0622(18) Uani d . 1
H H4 0.7595 0.9565 1.0167 0.075 Uiso calc R 1
C C5 0.9224(8) 0.8719(5) 1.0422(6) 0.077(2) Uani d . 1
H H5 0.9169 0.8571 1.1200 0.092 Uiso calc R 1
C C8 0.5514(5) 0.8627(3) 0.6923(4) 0.0358(11) Uani d . 1

loop_
_atom_site_aniso_label
_atom_site_aniso_U_11
_atom_site_aniso_U_22
_atom_site_aniso_U_33
_atom_site_aniso_U_12
_atom_site_aniso_U_13
_atom_site_aniso_U_23
Nd1 0.02128(15) 0.03128(15) 0.03543(16) 0.00006(10) 0.01103(11) 0.00093(11)
S2 0.0951(13) 0.0463(9) 0.0496(9) 0.0206(8) 0.0162(9) 0.0095(7)
S1 0.0744(12) 0.0619(10) 0.1033(13) 0.0212(8) 0.0629(11) 0.0405(10)
C6 0.023(3) 0.032(3) 0.044(3) 0.0065(19) 0.012(2) -0.003(2)
O3 0.0235(17) 0.0415(19) 0.048(2) 0.0027(14) 0.0133(15) 0.0014(15)
N1 0.030(2) 0.041(2) 0.035(2) -0.0081(18) 0.0058(18) 0.0038(18)
O6 0.0186(17) 0.090(3) 0.048(2) -0.0006(17) 0.0123(16) -0.013(2)
O1 0.037(2) 0.070(2) 0.0341(18) -0.0149(18) 0.0091(16) 0.0106(17)
O2 0.0251(18) 0.0377(19) 0.057(2) -0.0008(15) 0.0186(16) -0.0071(16)
O5 0.072(3) 0.051(2) 0.059(2) 0.020(2) 0.002(2) -0.015(2)
N3 0.041(3) 0.054(3) 0.049(3) -0.005(2) 0.015(2) 0.008(2)
N2 0.075(4) 0.051(3) 0.072(3) 0.018(3) 0.026(3) 0.020(3)
C9 0.043(3) 0.055(4) 0.037(3) 0.007(3) 0.009(2) 0.009(3)
C2 0.045(3) 0.049(3) 0.061(4) 0.007(3) 0.013(3) 0.007(3)
C7 0.049(4) 0.043(4) 0.144(7) -0.008(3) 0.036(4) -0.025(4)
C1 0.062(4) 0.064(4) 0.063(4) -0.005(3) -0.003(3) 0.026(3)
O4 0.0265(18) 0.048(2) 0.048(2) -0.0047(15) 0.0069(15) 0.0086(16)
C3 0.033(3) 0.049(3) 0.050(3) -0.001(2) 0.010(2) -0.004(3)
C4 0.052(4) 0.092(5) 0.049(4) -0.014(3) 0.025(3) -0.013(3)
C5 0.075(5) 0.110(6) 0.046(4) -0.032(5) 0.017(4) 0.016(4)
C8 0.035(3) 0.037(3) 0.036(3) -0.002(2) 0.010(2) 0.007(2)

loop_
_atom_type_symbol
_atom_type_description
_atom_type_scat_dispersion_real
_atom_type_scat_dispersion_imag
_atom_type_scat_source
C C 0.0033 0.0016 'International Tables Vol C Tables 4.2.6.8 and 6.1.1.4'
H H 0.0000 0.0000 'International Tables Vol C Tables 4.2.6.8 and 6.1.1.4'
N N 0.0061 0.0033 'International Tables Vol C Tables 4.2.6.8 and 6.1.1.4'
O O 0.0106 0.0060 'International Tables Vol C Tables 4.2.6.8 and 6.1.1.4'
S S 0.1246 0.1234 'International Tables Vol C Tables 4.2.6.8 and 6.1.1.4'
Nd Nd -0.1943 3.0179 'International Tables Vol C Tables 4.2.6.8 and 6.1.1.4'

loop_
_geom_angle_atom_site_label_1
_geom_angle_atom_site_label_2
_geom_angle_atom_site_label_3
_geom_angle_site_symmetry_1
_geom_angle_site_symmetry_3
_geom_angle
O3 Nd1 O1 3_776 . 79.97(11)
O3 Nd1 O6 3_776 . 140.26(11)
O1 Nd1 O6 . . 138.13(12)
O3 Nd1 O2 3_776 . 112.74(10)
O1 Nd1 O2 . . 76.98(12)
O6 Nd1 O2 . . 75.61(11)
O3 Nd1 O4 3_776 . 73.13(10)
O1 Nd1 O4 . . 134.66(11)
O6 Nd1 O4 . . 70.08(11)
O2 Nd1 O4 . . 80.67(11)
O3 Nd1 N2 3_776 . 82.75(14)
O1 Nd1 N2 . . 77.77(15)
O6 Nd1 N2 . . 111.58(16)
O2 Nd1 N2 . . 147.25(14)
O4 Nd1 N2 . . 132.08(14)
O3 Nd1 N3 3_776 . 149.81(12)
O1 Nd1 N3 . . 75.30(12)
O6 Nd1 N3 . . 68.60(13)
O2 Nd1 N3 . . 78.31(13)
O4 Nd1 N3 . . 137.05(12)
N2 Nd1 N3 . . 75.37(16)
O3 Nd1 O5 3_776 . 83.04(12)
O1 Nd1 O5 . . 144.44(13)
O6 Nd1 O5 . . 69.37(12)
O2 Nd1 O5 . . 138.57(12)
O4 Nd1 O5 . . 67.24(12)
N2 Nd1 O5 . . 69.24(15)
N3 Nd1 O5 . . 107.62(14)
O3 Nd1 O3 3_776 . 64.35(12)
O1 Nd1 O3 . . 66.88(11)
O6 Nd1 O3 . . 113.70(11)
O2 Nd1 O3 . . 48.43(10)
O4 Nd1 O3 . . 68.72(10)
N2 Nd1 O3 . . 134.63(15)
N3 Nd1 O3 . . 119.09(12)
O5 Nd1 O3 . . 130.97(12)
O2 C6 O3 . . 119.9(4)
O2 C6 C7 . . 119.8(4)
O3 C6 C7 . . 120.3(4)
C6 O3 Nd1 . 3_776 155.7(3)
C6 O3 Nd1 . . 88.6(3)
Nd1 O3 Nd1 3_776 . 115.65(11)
C3 N1 C2 . . 121.8(5)
C3 N1 O1 . . 119.2(4)
C2 N1 O1 . . 119.0(4)
Nd1 O6 H9 . . 126.2
Nd1 O6 H8 . . 123.2
H9 O6 H8 . . 109.8
N1 O1 Nd1 . . 134.3(3)
C6 O2 Nd1 . . 103.1(3)
Nd1 O5 H10 . . 114.2
Nd1 O5 H11 . . 132.3
H10 O5 H11 . . 110.8
C8 N3 Nd1 . . 165.9(4)
C9 N2 Nd1 . . 169.4(5)
N2 C9 S2 . . 179.0(5)
N1 C2 C1 . . 118.9(6)
N1 C2 H2 . . 120.5
C1 C2 H2 . . 120.5
C6 C7 H7A . . 109.5
C6 C7 H7B . . 109.5
H7A C7 H7B . . 109.5
C6 C7 H7C . . 109.5
H7A C7 H7C . . 109.5
H7B C7 H7C . . 109.5
C5 C1 C2 . . 120.5(6)
C5 C1 H1 . . 119.8
C2 C1 H1 . . 119.8
Nd1 O4 H7 . . 109.4
Nd1 O4 H6 . . 111.6
H7 O4 H6 . . 113.8
N1 C3 C4 . . 119.8(6)
N1 C3 H3 . . 120.1
C4 C3 H3 . . 120.1
C3 C4 C5 . . 120.2(6)
C3 C4 H4 . . 119.9
C5 C4 H4 . . 119.9
C1 C5 C4 . . 118.9(6)
C1 C5 H5 . . 120.6
C4 C5 H5 . . 120.6
N3 C8 S1 . . 176.2(5)

loop_
_geom_bond_atom_site_label_1
_geom_bond_atom_site_label_2
_geom_bond_site_symmetry_2
_geom_bond_distance
Nd1 O3 3_776 2.433(3)
Nd1 O1 . 2.441(3)
Nd1 O6 . 2.446(3)
Nd1 O2 . 2.483(3)
Nd1 O4 . 2.502(3)
Nd1 N2 . 2.511(5)
Nd1 N3 . 2.540(4)
Nd1 O5 . 2.542(4)
Nd1 O3 . 2.781(3)
S2 C9 . 1.617(6)
S1 C8 . 1.626(5)
C6 O2 . 1.253(5)
C6 O3 . 1.261(5)
C6 C7 . 1.476(7)
O3 Nd1 3_776 2.433(3)
N1 C3 . 1.333(6)
N1 C2 . 1.338(6)
N1 O1 . 1.339(5)
O6 H9 . 0.8483
O6 H8 . 0.8502
O5 H10 . 0.8473
O5 H11 . 0.8439
N3 C8 . 1.145(6)
N2 C9 . 1.157(7)
C2 C1 . 1.369(8)
C2 H2 . 0.9300
C7 H7A . 0.9600
C7 H7B . 0.9600
C7 H7C . 0.9600
C1 C5 . 1.357(10)
C1 H1 . 0.9300
O4 H7 . 0.8200
O4 H6 . 0.8492
C3 C4 . 1.354(8)
C3 H3 . 0.9300
C4 C5 . 1.365(10)
C4 H4 . 0.9300
C5 H5 . 0.9300

loop_
_geom_hbond_atom_site_label_D
_geom_hbond_atom_site_label_H
_geom_hbond_atom_site_label_A
_geom_hbond_site_symmetry_A
_geom_hbond_distance_DH
_geom_hbond_distance_HA
_geom_hbond_distance_DA
_geom_hbond_angle_DHA
O4 H6 O1 3_776 0.85 1.83 2.675(5) 178.2
O6 H9 O2 3_676 0.85 1.85 2.686(4) 166.7
O6 H8 S2 4_575 0.85 2.31 3.162(4) 174.8
O5 H10 S2 4_575 0.85 2.73 3.534(4) 158.6
O5 H11 S1 4_675 0.84 2.40 3.236(4) 169.0
O4 H7 S1 3_676 0.82 2.45 3.220(4) 156.8
O4 H6 N1 3_776 0.85 2.70 3.484(5) 155.2

loop_
_geom_torsion_atom_site_label_1
_geom_torsion_atom_site_label_2
_geom_torsion_atom_site_label_3
_geom_torsion_atom_site_label_4
_geom_torsion_site_symmetry_1
_geom_torsion_site_symmetry_4
_geom_torsion
O2 C6 O3 Nd1 . 3_776 174.7(5)
C7 C6 O3 Nd1 . 3_776 -5.3(11)
O2 C6 O3 Nd1 . . -1.7(4)
C7 C6 O3 Nd1 . . 178.4(5)
O3 Nd1 O3 C6 3_776 . 178.3(3)
O1 Nd1 O3 C6 . . -92.0(3)
O6 Nd1 O3 C6 . . 42.2(3)
O2 Nd1 O3 C6 . . 1.0(3)
O4 Nd1 O3 C6 . . 97.5(3)
N2 Nd1 O3 C6 . . -133.8(3)
N3 Nd1 O3 C6 . . -35.6(3)
O5 Nd1 O3 C6 . . 124.8(3)
O3 Nd1 O3 Nd1 3_776 3_776 0.0
O1 Nd1 O3 Nd1 . 3_776 89.71(15)
O6 Nd1 O3 Nd1 . 3_776 -136.12(13)
O2 Nd1 O3 Nd1 . 3_776 -177.4(2)
O4 Nd1 O3 Nd1 . 3_776 -80.88(14)
N2 Nd1 O3 Nd1 . 3_776 47.9(2)
N3 Nd1 O3 Nd1 . 3_776 146.10(14)
O5 Nd1 O3 Nd1 . 3_776 -53.50(19)
C3 N1 O1 Nd1 . . -79.8(5)
C2 N1 O1 Nd1 . . 102.1(5)
O3 Nd1 O1 N1 3_776 . -146.6(4)
O6 Nd1 O1 N1 . . 46.9(5)
O2 Nd1 O1 N1 . . 97.1(4)
O4 Nd1 O1 N1 . . 159.5(4)
N2 Nd1 O1 N1 . . -61.9(4)
N3 Nd1 O1 N1 . . 16.0(4)
O5 Nd1 O1 N1 . . -83.9(5)
O3 Nd1 O1 N1 . . 147.2(4)
O3 C6 O2 Nd1 . . 1.9(5)
C7 C6 O2 Nd1 . . -178.1(5)
O3 Nd1 O2 C6 3_776 . -3.6(3)
O1 Nd1 O2 C6 . . 69.5(3)
O6 Nd1 O2 C6 . . -142.5(3)
O4 Nd1 O2 C6 . . -70.8(3)
N2 Nd1 O2 C6 . . 109.9(4)
N3 Nd1 O2 C6 . . 146.9(3)
O5 Nd1 O2 C6 . . -109.6(3)
O3 Nd1 O2 C6 . . -1.0(3)
O3 Nd1 N3 C8 3_776 . 129.8(16)
O1 Nd1 N3 C8 . . 93.8(16)
O6 Nd1 N3 C8 . . -64.6(16)
O2 Nd1 N3 C8 . . 14.4(16)
O4 Nd1 N3 C8 . . -47.9(17)
N2 Nd1 N3 C8 . . 174.7(17)
O5 Nd1 N3 C8 . . -123.1(16)
O3 Nd1 N3 C8 . . 41.5(17)
O3 Nd1 N2 C9 3_776 . -102(3)
O1 Nd1 N2 C9 . . 177(3)
O6 Nd1 N2 C9 . . 40(3)
O2 Nd1 N2 C9 . . 137(3)
O4 Nd1 N2 C9 . . -42(3)
N3 Nd1 N2 C9 . . 99(3)
O5 Nd1 N2 C9 . . -17(3)
O3 Nd1 N2 C9 . . -144(3)
Nd1 N2 C9 S2 . . 3E1(3)
C3 N1 C2 C1 . . -1.2(8)
O1 N1 C2 C1 . . 176.9(5)
N1 C2 C1 C5 . . 0.4(9)
C2 N1 C3 C4 . . 0.9(8)
O1 N1 C3 C4 . . -177.2(5)
N1 C3 C4 C5 . . 0.2(9)
C2 C1 C5 C4 . . 0.7(10)
C3 C4 C5 C1 . . -1.0(10)
Nd1 N3 C8 S1 . . -75(8)
